data_2221311
loop_
_publ_author_name
'Li, Hongqi'
'Yathirajan, H. S.'
'Mallesha, L.'
'Mohana, K. N.'
'Narayana, B.'

_publ_section_title
;
 Gabapentinium picrate
;
_journal_coeditor_code CS2105
_journal_issue 4
_journal_name_full 'Acta Crystallographica Section E'
_journal_page_first o783
_journal_paper_doi 10.1107/S1600536809008952
_journal_volume 65
_journal_year 2009
_chemical_formula_iupac 'C9 H18 N O2 +, C6 H2 N3 O7 -'
_chemical_formula_moiety 'C9 H18 N O2 +, C6 H2 N3 O7 -'
_chemical_formula_sum 'C15 H20 N4 O9'
_chemical_formula_weight 400.35
_chemical_melting_point_gt 431
_chemical_melting_point_lt 434
_chemical_name_common
;
Gabapentinium picrate
;
_chemical_name_systematic
;
[1-(Carboxymethyl)cyclohexyl]methanaminium 2,4,6-trinitrophenolate
;
_space_group_IT_number 14
_symmetry_cell_setting monoclinic
_symmetry_space_group_name_Hall '-P 2yn'
_symmetry_space_group_name_H-M 'P 1 21/n 1'
_atom_sites_solution_hydrogens geom
_atom_sites_solution_primary direct
_atom_sites_solution_secondary difmap
_cell_angle_alpha 90.00
_cell_angle_beta 91.425(2)
_cell_angle_gamma 90.00
_cell_formula_units_Z 4
_cell_length_a 11.576(2)
_cell_length_b 7.7312(16)
_cell_length_c 19.973(4)
_cell_measurement_reflns_used 2666
_cell_measurement_temperature 296(2)
_cell_measurement_theta_max 25.11
_cell_measurement_theta_min 2.83
_cell_volume 1787.0(6)
_computing_cell_refinement 'SAINT (Bruker, 2001)'
_computing_data_collection 'SMART (Bruker, 2001)'
_computing_data_reduction 'SAINT (Bruker, 2001)'
_computing_molecular_graphics 'SHELXTL (Sheldrick, 2008)'
_computing_publication_material 'SHELXTL (Sheldrick, 2008)'
_computing_structure_refinement 'SHELXL97 (Sheldrick, 2008)'
_computing_structure_solution 'SHELXS97 (Sheldrick, 2008)'
_diffrn_ambient_temperature 296(2)
_diffrn_measured_fraction_theta_full 0.996
_diffrn_measured_fraction_theta_max 0.996
_diffrn_measurement_device_type 'Bruker SMART CCD area-detector'
_diffrn_measurement_method '\f and \w'
_diffrn_radiation_monochromator graphite
_diffrn_radiation_source 'fine-focus sealed tube'
_diffrn_radiation_type MoK\a
_diffrn_radiation_wavelength 0.71073
_diffrn_reflns_av_R_equivalents 0.0341
_diffrn_reflns_av_sigmaI/netI 0.0360
_diffrn_reflns_limit_h_max 13
_diffrn_reflns_limit_h_min -12
_diffrn_reflns_limit_k_max 9
_diffrn_reflns_limit_k_min -7
_diffrn_reflns_limit_l_max 23
_diffrn_reflns_limit_l_min -23
_diffrn_reflns_number 8899
_diffrn_reflns_theta_full 25.05
_diffrn_reflns_theta_max 25.05
_diffrn_reflns_theta_min 2.83
_exptl_absorpt_coefficient_mu 0.124
_exptl_absorpt_correction_T_max 0.9755
_exptl_absorpt_correction_T_min 0.9696
_exptl_absorpt_correction_type multi-scan
_exptl_absorpt_process_details '(SADABS; Sheldrick, 2004)'
_exptl_crystal_colour yellow
_exptl_crystal_density_diffrn 1.488
_exptl_crystal_density_method 'not measured'
_exptl_crystal_description block
_exptl_crystal_F_000 840
_exptl_crystal_size_max 0.25
_exptl_crystal_size_mid 0.25
_exptl_crystal_size_min 0.20
_refine_diff_density_max 1.063
_refine_diff_density_min -0.547
_refine_ls_extinction_coef 0.075(5)
_refine_ls_extinction_expression Fc^*^=kFc[1+0.001xFc^2^\l^3^/sin(2\q)]^-1/4^
_refine_ls_extinction_method 'SHELXL97 (Sheldrick, 2008)'
_refine_ls_goodness_of_fit_ref 1.066
_refine_ls_hydrogen_treatment constr
_refine_ls_matrix_type full
_refine_ls_number_parameters 256
_refine_ls_number_reflns 3150
_refine_ls_number_restraints 0
_refine_ls_restrained_S_all 1.066
_refine_ls_R_factor_all 0.0780
_refine_ls_R_factor_gt 0.0617
_refine_ls_shift/su_max 0.000
_refine_ls_shift/su_mean 0.000
_refine_ls_structure_factor_coef Fsqd
_refine_ls_weighting_details 'calc w=1/[\s^2^(Fo^2^)+(0.083P)^2^+1.5949P] where P=(Fo^2^+2Fc^2^)/3'
_refine_ls_weighting_scheme calc
_refine_ls_wR_factor_gt 0.1666
_refine_ls_wR_factor_ref 0.1818
_reflns_number_gt 2408
_reflns_number_total 3150
_reflns_threshold_expression I>2\s(I)
_cod_data_source_file cs2105.cif
_cod_data_source_block I
_cod_original_sg_symbol_H-M 'P 21/n'
_cod_database_code 2221311
_cod_database_fobs_code 2221311

loop_
_symmetry_equiv_pos_as_xyz
'x, y, z'
'-x+1/2, y+1/2, -z+1/2'
'-x, -y, -z'
'x-1/2, -y-1/2, z-1/2'

loop_
_atom_site_type_symbol
_atom_site_label
_atom_site_fract_x
_atom_site_fract_y
_atom_site_fract_z
_atom_site_U_iso_or_equiv
_atom_site_adp_type
_atom_site_calc_flag
_atom_site_refinement_flags
_atom_site_occupancy
_atom_site_disorder_assembly
_atom_site_disorder_group
C C1 0.2919(2) 0.3970(4) 0.05392(13) 0.0375(6) Uani d . 1 . .
C C2 0.3067(2) 0.5162(3) 0.10930(13) 0.0362(6) Uani d . 1 . .
C C3 0.3639(2) 0.6728(3) 0.08832(16) 0.0432(7) Uani d . 1 . .
C C4 0.3949(2) 0.7066(4) 0.02348(17) 0.0499(8) Uani d . 1 . .
H H4 0.4323 0.8093 0.0131 0.060 Uiso calc R 1 . .
C C5 0.3701(2) 0.5869(4) -0.02563(15) 0.0466(8) Uani d . 1 . .
C C6 0.3199(2) 0.4315(4) -0.01060(14) 0.0433(7) Uani d . 1 . .
H H6 0.3052 0.3503 -0.0441 0.052 Uiso calc R 1 . .
C C7 0.4810(2) 0.6530(3) 0.67642(12) 0.0328(6) Uani d . 1 . .
C C8 0.5192(2) 0.4847(3) 0.71209(13) 0.0372(6) Uani d . 1 . .
H H8A 0.6030 0.4811 0.7144 0.045 Uiso calc R 1 . .
H H8B 0.4920 0.4871 0.7576 0.045 Uiso calc R 1 . .
C C9 0.4752(3) 0.3205(4) 0.67810(17) 0.0521(8) Uani d . 1 . .
H H9A 0.5112 0.3084 0.6350 0.063 Uiso calc R 1 . .
H H9B 0.4972 0.2213 0.7053 0.063 Uiso calc R 1 . .
C C10 0.3458(3) 0.3223(5) 0.6679(2) 0.0727(11) Uani d . 1 . .
H H10A 0.3093 0.3214 0.7111 0.087 Uiso calc R 1 . .
H H10B 0.3216 0.2192 0.6437 0.087 Uiso calc R 1 . .
C C11 0.3074(3) 0.4818(5) 0.6289(2) 0.0664(10) Uani d . 1 . .
H H11A 0.2237 0.4833 0.6247 0.080 Uiso calc R 1 . .
H H11B 0.3381 0.4771 0.5842 0.080 Uiso calc R 1 . .
C C12 0.3490(3) 0.6467(4) 0.66370(16) 0.0502(8) Uani d . 1 . .
H H12A 0.3109 0.6569 0.7062 0.060 Uiso calc R 1 . .
H H12B 0.3261 0.7453 0.6364 0.060 Uiso calc R 1 . .
C C13 0.5043(3) 0.8069(4) 0.72276(14) 0.0429(7) Uani d . 1 . .
H H13A 0.4866 0.9122 0.6982 0.051 Uiso calc R 1 . .
H H13B 0.4517 0.8003 0.7597 0.051 Uiso calc R 1 . .
C C14 0.5472(2) 0.6665(3) 0.61064(12) 0.0354(6) Uani d . 1 . .
H H14A 0.6290 0.6669 0.6222 0.042 Uiso calc R 1 . .
H H14B 0.5319 0.5615 0.5853 0.042 Uiso calc R 1 . .
C C15 0.5244(2) 0.8160(3) 0.56474(13) 0.0365(6) Uani d . 1 . .
N N1 0.2450(3) 0.2259(3) 0.06681(13) 0.0530(7) Uani d . 1 . .
N N2 0.3944(3) 0.8022(3) 0.13862(17) 0.0582(8) Uani d . 1 . .
N N3 0.4040(2) 0.6182(5) -0.09448(17) 0.0633(9) Uani d . 1 . .
N N4 0.6251(2) 0.8199(3) 0.75081(12) 0.0490(7) Uani d . 1 . .
H H4A 0.6443 0.7210 0.7710 0.074 Uiso calc R 1 . .
H H4B 0.6292 0.9060 0.7803 0.074 Uiso calc R 1 . .
H H4C 0.6734 0.8404 0.7178 0.074 Uiso calc R 1 . .
O O1 0.1815(4) 0.1631(5) 0.02309(16) 0.1380(18) Uani d . 1 . .
O O2 0.2579(2) 0.1585(3) 0.11974(12) 0.0681(8) Uani d . 1 . .
O O3 0.2754(2) 0.4861(3) 0.16754(10) 0.0492(6) Uani d . 1 . .
O O4 0.3311(2) 0.8242(3) 0.18624(13) 0.0638(7) Uani d . 1 . .
O O5 0.4804(3) 0.8876(4) 0.1315(2) 0.1066(12) Uani d . 1 . .
O O6 0.4584(2) 0.7510(5) -0.10551(16) 0.0911(10) Uani d . 1 . .
O O7 0.3773(3) 0.5105(5) -0.13704(14) 0.0893(10) Uani d . 1 . .
O O8 0.4688(2) 0.9447(3) 0.57786(10) 0.0609(7) Uani d . 1 . .
O O9 0.5759(2) 0.7959(3) 0.50733(11) 0.0616(7) Uani d . 1 . .
H H9 0.5576 0.8754 0.4820 0.092 Uiso calc R 1 . .

loop_
_atom_site_aniso_label
_atom_site_aniso_U_11
_atom_site_aniso_U_22
_atom_site_aniso_U_33
_atom_site_aniso_U_12
_atom_site_aniso_U_13
_atom_site_aniso_U_23
C1 0.0436(15) 0.0344(14) 0.0344(14) -0.0022(12) -0.0046(11) 0.0041(11)
C2 0.0400(14) 0.0318(14) 0.0364(15) 0.0020(11) -0.0054(11) 0.0019(11)
C3 0.0420(15) 0.0297(14) 0.0575(18) -0.0008(12) -0.0075(13) 0.0030(13)
C4 0.0384(16) 0.0382(16) 0.073(2) 0.0036(13) 0.0079(14) 0.0239(16)
C5 0.0394(15) 0.0549(19) 0.0457(16) 0.0112(14) 0.0059(12) 0.0156(15)
C6 0.0428(16) 0.0514(18) 0.0356(15) 0.0031(13) -0.0026(12) 0.0021(13)
C7 0.0415(14) 0.0297(13) 0.0271(13) 0.0035(11) 0.0006(10) 0.0015(10)
C8 0.0490(16) 0.0323(14) 0.0301(14) -0.0001(12) -0.0014(11) 0.0044(11)
C9 0.073(2) 0.0313(16) 0.0520(18) -0.0097(15) -0.0040(15) 0.0041(13)
C10 0.076(3) 0.058(2) 0.084(3) -0.031(2) 0.002(2) 0.004(2)
C11 0.0460(19) 0.078(3) 0.074(2) -0.0127(18) -0.0084(16) -0.001(2)
C12 0.0416(16) 0.059(2) 0.0505(18) 0.0065(14) 0.0054(13) 0.0072(15)
C13 0.0624(19) 0.0337(15) 0.0325(14) 0.0073(13) 0.0012(13) -0.0009(11)
C14 0.0466(15) 0.0311(14) 0.0285(13) 0.0016(11) 0.0016(11) 0.0015(10)
C15 0.0480(16) 0.0346(15) 0.0268(13) -0.0010(12) -0.0009(11) 0.0005(11)
N1 0.0781(19) 0.0435(15) 0.0369(14) -0.0202(13) -0.0054(12) -0.0054(12)
N2 0.0603(17) 0.0320(14) 0.082(2) -0.0054(13) -0.0139(16) -0.0025(14)
N3 0.0510(16) 0.078(2) 0.0612(19) 0.0195(16) 0.0141(14) 0.0320(18)
N4 0.0808(19) 0.0321(13) 0.0337(13) -0.0104(12) -0.0085(12) -0.0038(10)
O1 0.240(5) 0.111(3) 0.0613(19) -0.105(3) -0.031(2) 0.0042(18)
O2 0.0992(19) 0.0492(14) 0.0547(15) -0.0240(13) -0.0203(13) 0.0170(11)
O3 0.0769(15) 0.0367(11) 0.0340(11) -0.0009(10) 0.0009(10) 0.0000(8)
O4 0.0849(18) 0.0401(13) 0.0655(16) 0.0009(12) -0.0174(14) -0.0124(11)
O5 0.089(2) 0.072(2) 0.159(3) -0.0438(18) 0.005(2) -0.029(2)
O6 0.0774(19) 0.101(2) 0.096(2) 0.0071(17) 0.0278(16) 0.0562(19)
O7 0.106(2) 0.116(3) 0.0471(15) 0.016(2) 0.0227(15) 0.0115(17)
O8 0.1037(19) 0.0422(13) 0.0375(12) 0.0242(13) 0.0137(11) 0.0090(10)
O9 0.0925(18) 0.0544(14) 0.0389(12) 0.0224(13) 0.0198(11) 0.0148(10)

loop_
_atom_type_symbol
_atom_type_description
_atom_type_scat_dispersion_real
_atom_type_scat_dispersion_imag
_atom_type_scat_source
C C 0.0033 0.0016 'International Tables Vol C Tables 4.2.6.8 and 6.1.1.4'
H H 0.0000 0.0000 'International Tables Vol C Tables 4.2.6.8 and 6.1.1.4'
N N 0.0061 0.0033 'International Tables Vol C Tables 4.2.6.8 and 6.1.1.4'
O O 0.0106 0.0060 'International Tables Vol C Tables 4.2.6.8 and 6.1.1.4'

loop_
_geom_angle_atom_site_label_1
_geom_angle_atom_site_label_2
_geom_angle_atom_site_label_3
_geom_angle_site_symmetry_1
_geom_angle_site_symmetry_3
_geom_angle
_geom_angle_publ_flag
C6 C1 C2 . . 124.9(3) ?
C6 C1 N1 . . 116.3(3) ?
C2 C1 N1 . . 118.8(2) ?
O3 C2 C1 . . 124.2(2) ?
O3 C2 C3 . . 124.8(3) ?
C1 C2 C3 . . 111.0(2) ?
C4 C3 C2 . . 124.2(3) ?
C4 C3 N2 . . 117.0(3) ?
C2 C3 N2 . . 118.7(3) ?
C5 C4 C3 . . 119.3(3) ?
C5 C4 H4 . . 120.4 ?
C3 C4 H4 . . 120.4 ?
C6 C5 C4 . . 121.1(3) ?
C6 C5 N3 . . 118.5(3) ?
C4 C5 N3 . . 120.3(3) ?
C1 C6 C5 . . 119.4(3) ?
C1 C6 H6 . . 120.3 ?
C5 C6 H6 . . 120.3 ?
C13 C7 C14 . . 112.4(2) ?
C13 C7 C8 . . 109.4(2) ?
C14 C7 C8 . . 107.9(2) ?
C13 C7 C12 . . 106.5(2) ?
C14 C7 C12 . . 111.9(2) ?
C8 C7 C12 . . 108.7(2) ?
C9 C8 C7 . . 114.1(2) ?
C9 C8 H8A . . 108.7 ?
C7 C8 H8A . . 108.7 ?
C9 C8 H8B . . 108.7 ?
C7 C8 H8B . . 108.7 ?
H8A C8 H8B . . 107.6 ?
C10 C9 C8 . . 111.9(3) ?
C10 C9 H9A . . 109.2 ?
C8 C9 H9A . . 109.2 ?
C10 C9 H9B . . 109.2 ?
C8 C9 H9B . . 109.2 ?
H9A C9 H9B . . 107.9 ?
C9 C10 C11 . . 110.7(3) ?
C9 C10 H10A . . 109.5 ?
C11 C10 H10A . . 109.5 ?
C9 C10 H10B . . 109.5 ?
C11 C10 H10B . . 109.5 ?
H10A C10 H10B . . 108.1 ?
C10 C11 C12 . . 111.0(3) ?
C10 C11 H11A . . 109.4 ?
C12 C11 H11A . . 109.4 ?
C10 C11 H11B . . 109.4 ?
C12 C11 H11B . . 109.4 ?
H11A C11 H11B . . 108.0 ?
C11 C12 C7 . . 113.7(3) ?
C11 C12 H12A . . 108.8 ?
C7 C12 H12A . . 108.8 ?
C11 C12 H12B . . 108.8 ?
C7 C12 H12B . . 108.8 ?
H12A C12 H12B . . 107.7 ?
N4 C13 C7 . . 115.4(2) ?
N4 C13 H13A . . 108.4 ?
C7 C13 H13A . . 108.4 ?
N4 C13 H13B . . 108.4 ?
C7 C13 H13B . . 108.4 ?
H13A C13 H13B . . 107.5 ?
C15 C14 C7 . . 119.4(2) ?
C15 C14 H14A . . 107.5 ?
C7 C14 H14A . . 107.5 ?
C15 C14 H14B . . 107.5 ?
C7 C14 H14B . . 107.5 ?
H14A C14 H14B . . 107.0 ?
O8 C15 O9 . . 122.6(2) ?
O8 C15 C14 . . 125.9(2) ?
O9 C15 C14 . . 111.5(2) ?
O2 N1 O1 . . 121.3(3) ?
O2 N1 C1 . . 121.2(2) ?
O1 N1 C1 . . 117.0(3) ?
O5 N2 O4 . . 121.8(3) ?
O5 N2 C3 . . 118.9(3) ?
O4 N2 C3 . . 119.4(3) ?
O7 N3 O6 . . 124.5(3) ?
O7 N3 C5 . . 118.1(3) ?
O6 N3 C5 . . 117.3(4) ?
C13 N4 H4A . . 109.5 ?
C13 N4 H4B . . 109.5 ?
H4A N4 H4B . . 109.5 ?
C13 N4 H4C . . 109.5 ?
H4A N4 H4C . . 109.5 ?
H4B N4 H4C . . 109.5 ?
C15 O9 H9 . . 109.5 ?

loop_
_geom_bond_atom_site_label_1
_geom_bond_atom_site_label_2
_geom_bond_site_symmetry_2
_geom_bond_distance
_geom_bond_publ_flag
C1 C6 . 1.363(4) ?
C1 C2 . 1.447(4) ?
C1 N1 . 1.455(4) ?
C2 O3 . 1.249(3) ?
C2 C3 . 1.447(4) ?
C3 C4 . 1.377(4) ?
C3 N2 . 1.455(4) ?
C4 C5 . 1.374(5) ?
C4 H4 . 0.9300 ?
C5 C6 . 1.371(4) ?
C5 N3 . 1.460(4) ?
C6 H6 . 0.9300 ?
C7 C13 . 1.527(4) ?
C7 C14 . 1.541(3) ?
C7 C8 . 1.543(3) ?
C7 C12 . 1.544(4) ?
C8 C9 . 1.522(4) ?
C8 H8A . 0.9700 ?
C8 H8B . 0.9700 ?
C9 C10 . 1.506(5) ?
C9 H9A . 0.9700 ?
C9 H9B . 0.9700 ?
C10 C11 . 1.520(5) ?
C10 H10A . 0.9700 ?
C10 H10B . 0.9700 ?
C11 C12 . 1.524(5) ?
C11 H11A . 0.9700 ?
C11 H11B . 0.9700 ?
C12 H12A . 0.9700 ?
C12 H12B . 0.9700 ?
C13 N4 . 1.497(4) ?
C13 H13A . 0.9700 ?
C13 H13B . 0.9700 ?
C14 C15 . 1.495(4) ?
C14 H14A . 0.9700 ?
C14 H14B . 0.9700 ?
C15 O8 . 1.217(3) ?
C15 O9 . 1.314(3) ?
N1 O2 . 1.185(3) ?
N1 O1 . 1.228(4) ?
N2 O5 . 1.205(4) ?
N2 O4 . 1.227(4) ?
N3 O7 . 1.225(4) ?
N3 O6 . 1.227(4) ?
N4 H4A . 0.8900 ?
N4 H4B . 0.8900 ?
N4 H4C . 0.8900 ?
O9 H9 . 0.8200 ?

loop_
_geom_hbond_atom_site_label_D
_geom_hbond_atom_site_label_H
_geom_hbond_atom_site_label_A
_geom_hbond_site_symmetry_A
_geom_hbond_distance_DH
_geom_hbond_distance_HA
_geom_hbond_distance_DA
_geom_hbond_angle_DHA
O9 H9 O8 3_676 0.82 1.86 2.672(3) 174.4
N4 H4C O4 4_676 0.89 2.32 2.957(4) 128.0
N4 H4C O3 4_676 0.89 2.06 2.862(3) 148.6
N4 H4B O2 3_666 0.89 2.41 2.894(3) 114.4
N4 H4B O4 3_676 0.89 2.23 3.063(3) 154.7
N4 H4A O3 3_666 0.89 2.21 3.081(3) 166.4
